data_7102581
loop_
_publ_author_name
'Hong, Bog Ki'
'Lee, In Su'
'Shin, Dong Mok'
'Chung, Young Keun'

_publ_section_title
;
 A chiral molecular bowl containing three ferrocenes: synthesis and its
 efficiency in an optical resolution of 1,1'-bi-2-naphthol.
;
_journal_issue 8
_journal_name_full 'Chemical communications (Cambridge, England)'
_journal_page_first 936
_journal_page_last 937
_journal_paper_doi 10.1039/b316520e
_journal_year 2004
_chemical_formula_sum 'C79 H70 Cl2 Fe3 N6 O'
_chemical_formula_weight 1357.86
_chemical_name_systematic
;
?
;
_space_group_IT_number 19
_symmetry_cell_setting orthorhombic
_symmetry_space_group_name_Hall 'P 2ac 2ab'
_symmetry_space_group_name_H-M 'P 21 21 21'
_atom_sites_solution_hydrogens geom
_atom_sites_solution_primary direct
_atom_sites_solution_secondary difmap
_audit_creation_method SHELXL-97
_cell_angle_alpha 90.00
_cell_angle_beta 90.00
_cell_angle_gamma 90.00
_cell_formula_units_Z 4
_cell_length_a 11.8360(2)
_cell_length_b 16.4830(3)
_cell_length_c 34.7660(5)
_cell_measurement_reflns_used 13004
_cell_measurement_temperature 293(2)
_cell_measurement_theta_max 25.682
_cell_measurement_theta_min 0.998
_cell_volume 6782.60(19)
_computing_cell_refinement 'HKL Scalepack (Otwinowski & Minor 1997)'
_computing_data_collection 'Collect (Nonius BV, 1997-2000)'
_computing_data_reduction 'HKL Denzo and Scalepack (Otwinowski & Minor 1997)'
_computing_structure_refinement 'SHELXL-97 (Sheldrick, 1997)'
_computing_structure_solution 'SHELXS-97 (Sheldrick, 1990)'
_diffrn_ambient_temperature 293(2)
_diffrn_detector_area_resol_mean 9
_diffrn_measured_fraction_theta_full 0.995
_diffrn_measured_fraction_theta_max 0.995
_diffrn_measurement_device '95mm CCD camera on \k-goniostat'
_diffrn_measurement_device_type KappaCCD
_diffrn_measurement_method CCD
_diffrn_radiation_monochromator 'horizonally mounted graphite crystal'
_diffrn_radiation_source 'fine-focus sealed tube'
_diffrn_radiation_type MoK\a
_diffrn_radiation_wavelength 0.71073
_diffrn_reflns_av_R_equivalents 0.0908
_diffrn_reflns_av_sigmaI/netI 0.1271
_diffrn_reflns_limit_h_max 14
_diffrn_reflns_limit_h_min -14
_diffrn_reflns_limit_k_max 20
_diffrn_reflns_limit_k_min -19
_diffrn_reflns_limit_l_max 42
_diffrn_reflns_limit_l_min -42
_diffrn_reflns_number 25476
_diffrn_reflns_theta_full 25.71
_diffrn_reflns_theta_max 25.71
_diffrn_reflns_theta_min 3.52
_exptl_absorpt_coefficient_mu 0.762
_exptl_absorpt_correction_type none
_exptl_crystal_colour 'dark red'
_exptl_crystal_density_diffrn 1.330
_exptl_crystal_density_method 'not measured'
_exptl_crystal_description block
_exptl_crystal_F_000 2824
_exptl_crystal_size_max 0.30
_exptl_crystal_size_mid 0.20
_exptl_crystal_size_min 0.20
_refine_diff_density_max 0.202
_refine_diff_density_min -0.285
_refine_diff_density_rms 0.045
_refine_ls_abs_structure_details 'Flack H D (1983), Acta Cryst. A39, 876-881'
_refine_ls_abs_structure_Flack -0.009(12)
_refine_ls_extinction_method none
_refine_ls_goodness_of_fit_ref 0.964
_refine_ls_hydrogen_treatment mixed
_refine_ls_matrix_type full
_refine_ls_number_parameters 845
_refine_ls_number_reflns 12861
_refine_ls_number_restraints 4
_refine_ls_restrained_S_all 0.969
_refine_ls_R_factor_all 0.1423
_refine_ls_R_factor_gt 0.0521
_refine_ls_shift/su_max 0.001
_refine_ls_shift/su_mean 0.000
_refine_ls_structure_factor_coef Fsqd
_refine_ls_weighting_details 'calc w=1/[\s^2^(Fo^2^)+(0.0238P)^2^+0.0000P] where P=(Fo^2^+2Fc^2^)/3'
_refine_ls_weighting_scheme calc
_refine_ls_wR_factor_gt 0.0665
_refine_ls_wR_factor_ref 0.0829
_reflns_number_gt 6660
_reflns_number_total 12861
_reflns_threshold_expression >2sigma(I)
_cod_data_source_file b316520e.txt
_cod_data_source_block (R)5
_cod_original_sg_symbol_H-M P212121
_cod_database_code 7102581

loop_
_symmetry_equiv_pos_as_xyz
'x, y, z'
'-x+1/2, -y, z+1/2'
'x+1/2, -y+1/2, -z'
'-x, y+1/2, -z+1/2'

loop_
_atom_site_label
_atom_site_type_symbol
_atom_site_fract_x
_atom_site_fract_y
_atom_site_fract_z
_atom_site_U_iso_or_equiv
_atom_site_adp_type
_atom_site_occupancy
_atom_site_symmetry_multiplicity
_atom_site_calc_flag
_atom_site_refinement_flags
_atom_site_disorder_assembly
_atom_site_disorder_group
Fe1 Fe 0.50116(6) 0.81697(4) 0.127725(15) 0.05576(18) Uani 1 1 d . . .
Fe2 Fe 0.23097(5) 0.46690(4) 0.205725(15) 0.05142(18) Uani 1 1 d . . .
Fe3 Fe 0.39234(6) 0.42034(4) 0.017228(16) 0.0649(2) Uani 1 1 d . . .
N1 N 0.5547(3) 0.6581(2) 0.20967(9) 0.0520(9) Uani 1 1 d . . .
N2 N 0.4740(3) 0.5608(2) 0.26825(8) 0.0507(10) Uani 1 1 d . . .
N3 N 0.5137(3) 0.3841(2) 0.15636(8) 0.0501(9) Uani 1 1 d . . .
N4 N 0.5716(3) 0.2873(2) 0.09100(10) 0.0577(10) Uani 1 1 d . . .
N5 N 0.6414(3) 0.5602(2) 0.04605(9) 0.0560(10) Uani 1 1 d . . .
N6 N 0.7401(3) 0.7158(2) 0.06631(9) 0.0501(9) Uani 1 1 d . . .
C1 C 0.4390(4) 0.7388(3) 0.16790(13) 0.0584(13) Uani 1 1 d . . .
C2 C 0.3623(4) 0.8044(3) 0.16139(14) 0.0849(17) Uani 1 1 d . . .
H2 H 0.3370 0.8415 0.1796 0.102 Uiso 1 1 calc R . .
C3 C 0.3321(4) 0.8020(4) 0.12179(18) 0.098(2) Uani 1 1 d . . .
H3 H 0.2827 0.8374 0.1095 0.118 Uiso 1 1 calc R . .
C4 C 0.3892(5) 0.7375(4) 0.10457(15) 0.0895(18) Uani 1 1 d . . .
H4 H 0.3846 0.7231 0.0788 0.107 Uiso 1 1 calc R . .
C5 C 0.4546(4) 0.6979(3) 0.13248(13) 0.0667(13) Uani 1 1 d . . .
H5 H 0.5003 0.6528 0.1284 0.080 Uiso 1 1 calc R . .
C6 C 0.4999(4) 0.7227(3) 0.20393(11) 0.0534(11) Uani 1 1 d . . .
H6 H 0.4980 0.7616 0.2233 0.064 Uiso 1 1 calc R . .
C7 C 0.6212(3) 0.6538(2) 0.24538(10) 0.0465(11) Uani 1 1 d . . .
H7 H 0.6007 0.6990 0.2623 0.070 Uiso 1 1 calc R . .
C8 C 0.7456(4) 0.6590(2) 0.23534(12) 0.0469(11) Uani 1 1 d . . .
C9 C 0.7841(4) 0.6299(2) 0.20010(12) 0.0592(12) Uani 1 1 d . . .
H9 H 0.7331 0.6099 0.1821 0.071 Uiso 1 1 calc R . .
C10 C 0.8982(5) 0.6309(3) 0.19188(13) 0.0737(14) Uani 1 1 d . . .
H10 H 0.9233 0.6117 0.1682 0.088 Uiso 1 1 calc R . .
C11 C 0.9740(4) 0.6592(3) 0.21770(16) 0.0737(15) Uani 1 1 d . . .
H11 H 1.0505 0.6601 0.2116 0.088 Uiso 1 1 calc R . .
C12 C 0.9381(5) 0.6866(3) 0.25293(15) 0.0716(14) Uani 1 1 d . . .
H12 H 0.9908 0.7044 0.2709 0.086 Uiso 1 1 calc R . .
C13 C 0.8251(5) 0.6880(3) 0.26195(12) 0.0638(13) Uani 1 1 d . . .
H13 H 0.8014 0.7082 0.2856 0.077 Uiso 1 1 calc R . .
C14 C 0.5954(4) 0.5717(2) 0.26586(10) 0.0484(11) Uani 1 1 d . . .
H14 H 0.6285 0.5270 0.2510 0.073 Uiso 1 1 calc R . .
C15 C 0.6451(4) 0.5720(3) 0.30617(11) 0.0482(11) Uani 1 1 d . . .
C16 C 0.5940(4) 0.6151(3) 0.33507(13) 0.0626(13) Uani 1 1 d . . .
H16 H 0.5264 0.6418 0.3301 0.075 Uiso 1 1 calc R . .
C17 C 0.6409(5) 0.6199(3) 0.37151(15) 0.0840(17) Uani 1 1 d . . .
H17 H 0.6058 0.6502 0.3906 0.101 Uiso 1 1 calc R . .
C18 C 0.7395(6) 0.5794(4) 0.37919(16) 0.0971(19) Uani 1 1 d . . .
H18 H 0.7717 0.5827 0.4035 0.116 Uiso 1 1 calc R . .
C19 C 0.7909(5) 0.5342(4) 0.35105(18) 0.0979(18) Uani 1 1 d . . .
H19 H 0.8573 0.5062 0.3563 0.118 Uiso 1 1 calc R . .
C20 C 0.7422(5) 0.5306(3) 0.31432(13) 0.0760(14) Uani 1 1 d . . .
H20 H 0.7765 0.4997 0.2952 0.091 Uiso 1 1 calc R . .
C21 C 0.4367(4) 0.4923(3) 0.25647(10) 0.0503(12) Uani 1 1 d . . .
H21 H 0.4881 0.4539 0.2477 0.060 Uiso 1 1 calc R . .
C22 C 0.3173(4) 0.4723(3) 0.25626(10) 0.0503(12) Uani 1 1 d . . .
C23 C 0.2251(4) 0.5264(3) 0.25725(10) 0.0551(12) Uani 1 1 d . . .
H23 H 0.2301 0.5823 0.2607 0.066 Uiso 1 1 calc R . .
C24 C 0.1248(4) 0.4827(3) 0.25229(11) 0.0630(13) Uani 1 1 d . . .
H24 H 0.0522 0.5042 0.2518 0.076 Uiso 1 1 calc R . .
C25 C 0.1534(4) 0.3999(3) 0.24809(11) 0.0646(14) Uani 1 1 d . . .
H25 H 0.1032 0.3572 0.2444 0.078 Uiso 1 1 calc R . .
C26 C 0.2722(4) 0.3936(3) 0.25052(10) 0.0553(12) Uani 1 1 d . . .
H26 H 0.3138 0.3459 0.2487 0.066 Uiso 1 1 calc R . .
C27 C 0.3203(4) 0.4298(3) 0.15865(11) 0.0529(12) Uani 1 1 d . . .
C28 C 0.3340(4) 0.5149(3) 0.16385(11) 0.0591(13) Uani 1 1 d . . .
H28 H 0.4019 0.5421 0.1679 0.071 Uiso 1 1 calc R . .
C29 C 0.2261(5) 0.5506(3) 0.16184(11) 0.0742(15) Uani 1 1 d . . .
H29 H 0.2107 0.6057 0.1639 0.089 Uiso 1 1 calc R . .
C30 C 0.1456(5) 0.4891(4) 0.15626(12) 0.0757(16) Uani 1 1 d . . .
H30 H 0.0679 0.4966 0.1544 0.091 Uiso 1 1 calc R . .
C31 C 0.2020(4) 0.4145(4) 0.15391(11) 0.0672(14) Uani 1 1 d . . .
H31 H 0.1686 0.3641 0.1500 0.081 Uiso 1 1 calc R . .
C32 C 0.4093(5) 0.3685(3) 0.15935(10) 0.0517(12) Uani 1 1 d . . .
H32 H 0.3879 0.3145 0.1622 0.062 Uiso 1 1 calc R . .
C33 C 0.5915(3) 0.3146(3) 0.15948(10) 0.0496(11) Uani 1 1 d . . .
H33 H 0.5470 0.2657 0.1646 0.074 Uiso 1 1 calc R . .
C34 C 0.6733(4) 0.3273(3) 0.19265(11) 0.0480(11) Uani 1 1 d . . .
C35 C 0.6867(4) 0.2652(3) 0.21937(12) 0.0580(13) Uani 1 1 d . . .
H35 H 0.6432 0.2184 0.2178 0.070 Uiso 1 1 calc R . .
C36 C 0.7656(5) 0.2743(3) 0.24829(13) 0.0678(14) Uani 1 1 d . . .
H36 H 0.7753 0.2329 0.2662 0.081 Uiso 1 1 calc R . .
C37 C 0.8295(4) 0.3429(4) 0.25100(13) 0.0739(16) Uani 1 1 d . . .
H37 H 0.8820 0.3482 0.2707 0.089 Uiso 1 1 calc R . .
C38 C 0.8162(4) 0.4039(3) 0.22465(14) 0.0712(15) Uani 1 1 d . . .
H38 H 0.8603 0.4505 0.2262 0.085 Uiso 1 1 calc R . .
C39 C 0.7369(4) 0.3959(3) 0.19565(11) 0.0602(12) Uani 1 1 d . . .
H39 H 0.7270 0.4377 0.1780 0.072 Uiso 1 1 calc R . .
C40 C 0.6559(4) 0.3028(2) 0.12085(10) 0.0496(11) Uani 1 1 d . . .
H40 H 0.6974 0.3526 0.1146 0.074 Uiso 1 1 calc R . .
C41 C 0.7386(4) 0.2329(3) 0.12454(11) 0.0539(12) Uani 1 1 d . . .
C42 C 0.7049(4) 0.1532(3) 0.12079(13) 0.0757(15) Uani 1 1 d . . .
H42 H 0.6313 0.1417 0.1133 0.091 Uiso 1 1 calc R . .
C43 C 0.7784(7) 0.0906(4) 0.12797(18) 0.106(2) Uani 1 1 d . . .
H43 H 0.7534 0.0373 0.1258 0.127 Uiso 1 1 calc R . .
C44 C 0.8860(8) 0.1053(5) 0.13813(18) 0.115(3) Uani 1 1 d . . .
H44 H 0.9345 0.0623 0.1433 0.138 Uiso 1 1 calc R . .
C45 C 0.9242(5) 0.1832(5) 0.14086(13) 0.094(2) Uani 1 1 d . . .
H45 H 0.9993 0.1937 0.1471 0.113 Uiso 1 1 calc R . .
C46 C 0.8496(5) 0.2467(3) 0.13426(11) 0.0719(14) Uani 1 1 d . . .
H46 H 0.8753 0.2998 0.1365 0.086 Uiso 1 1 calc R . .
C47 C 0.5795(4) 0.3306(3) 0.06140(12) 0.0578(13) Uani 1 1 d . . .
H47 H 0.6392 0.3671 0.0598 0.069 Uiso 1 1 calc R . .
C48 C 0.4995(5) 0.3267(3) 0.02928(11) 0.0623(12) Uani 1 1 d . . .
C49 C 0.3859(5) 0.3000(3) 0.02960(14) 0.0799(16) Uani 1 1 d . . .
H49 H 0.3491 0.2774 0.0507 0.096 Uiso 1 1 calc R . .
C50 C 0.3369(6) 0.3129(3) -0.00672(18) 0.0995(19) Uani 1 1 d . . .
H50 H 0.2635 0.2999 -0.0140 0.119 Uiso 1 1 calc R . .
C51 C 0.4188(6) 0.3486(4) -0.02963(15) 0.095(2) Uani 1 1 d . . .
H51 H 0.4086 0.3641 -0.0551 0.114 Uiso 1 1 calc R . .
C52 C 0.5198(5) 0.3581(3) -0.00866(13) 0.0790(15) Uani 1 1 d . . .
H52 H 0.5869 0.3805 -0.0177 0.095 Uiso 1 1 calc R . .
C53 C 0.4454(4) 0.5358(3) 0.02846(12) 0.0585(12) Uani 1 1 d . . .
C54 C 0.3563(4) 0.5364(3) 0.00020(13) 0.0737(14) Uani 1 1 d . . .
H54 H 0.3612 0.5563 -0.0248 0.088 Uiso 1 1 calc R . .
C55 C 0.2603(5) 0.5012(3) 0.01753(16) 0.0774(14) Uani 1 1 d . . .
H55 H 0.1902 0.4945 0.0059 0.093 Uiso 1 1 calc R . .
C56 C 0.2879(5) 0.4774(3) 0.05571(14) 0.0761(15) Uani 1 1 d . . .
H56 H 0.2399 0.4520 0.0731 0.091 Uiso 1 1 calc R . .
C57 C 0.4006(4) 0.4990(3) 0.06223(12) 0.0592(13) Uani 1 1 d . . .
H57 H 0.4401 0.4907 0.0850 0.071 Uiso 1 1 calc R . .
C58 C 0.5616(4) 0.5611(2) 0.02155(12) 0.0599(13) Uani 1 1 d . . .
H58 H 0.5790 0.5797 -0.0030 0.072 Uiso 1 1 calc R . .
C59 C 0.7538(4) 0.5852(3) 0.03306(10) 0.0516(11) Uani 1 1 d . . .
H59 H 0.7457 0.6156 0.0090 0.077 Uiso 1 1 calc R . .
C60 C 0.8281(4) 0.5123(3) 0.02570(13) 0.0556(12) Uani 1 1 d . . .
C61 C 0.8547(4) 0.4587(3) 0.05437(14) 0.0736(14) Uani 1 1 d . . .
H61 H 0.8232 0.4661 0.0786 0.088 Uiso 1 1 calc R . .
C62 C 0.9274(5) 0.3934(3) 0.04852(19) 0.0947(18) Uani 1 1 d . . .
H62 H 0.9461 0.3589 0.0687 0.114 Uiso 1 1 calc R . .
C63 C 0.9712(5) 0.3808(3) 0.0123(2) 0.0986(19) Uani 1 1 d . . .
H63 H 1.0193 0.3373 0.0076 0.118 Uiso 1 1 calc R . .
C64 C 0.9431(6) 0.4327(4) -0.01632(17) 0.104(2) Uani 1 1 d . . .
H64 H 0.9725 0.4240 -0.0408 0.125 Uiso 1 1 calc R . .
C65 C 0.8727(5) 0.4981(3) -0.01051(14) 0.0840(17) Uani 1 1 d . . .
H65 H 0.8551 0.5325 -0.0308 0.101 Uiso 1 1 calc R . .
C66 C 0.8075(4) 0.6413(3) 0.06329(11) 0.0466(11) Uani 1 1 d . . .
H66 H 0.8075 0.6137 0.0882 0.070 Uiso 1 1 calc R . .
C67 C 0.9269(4) 0.6635(2) 0.05291(11) 0.0462(11) Uani 1 1 d . . .
C68 C 1.0164(4) 0.6359(3) 0.07431(11) 0.0594(12) Uani 1 1 d . . .
H68 H 1.0025 0.6033 0.0956 0.071 Uiso 1 1 calc R . .
C69 C 1.1261(5) 0.6554(3) 0.06508(15) 0.0785(15) Uani 1 1 d . . .
H69 H 1.1855 0.6368 0.0802 0.094 Uiso 1 1 calc R . .
C70 C 1.1474(5) 0.7025(3) 0.03347(17) 0.0804(16) Uani 1 1 d . . .
H70 H 1.2215 0.7156 0.0271 0.097 Uiso 1 1 calc R . .
C71 C 1.0620(5) 0.7299(3) 0.01145(13) 0.0704(15) Uani 1 1 d . . .
H71 H 1.0773 0.7614 -0.0102 0.085 Uiso 1 1 calc R . .
C72 C 0.9508(4) 0.7113(3) 0.02102(11) 0.0579(12) Uani 1 1 d . . .
H72 H 0.8920 0.7310 0.0059 0.070 Uiso 1 1 calc R . .
C73 C 0.7232(3) 0.7425(3) 0.10028(12) 0.0491(11) Uani 1 1 d . . .
H73 H 0.7511 0.7124 0.1208 0.059 Uiso 1 1 calc R . .
C74 C 0.6630(4) 0.8173(3) 0.10879(11) 0.0502(11) Uani 1 1 d . . .
C75 C 0.5939(4) 0.8644(3) 0.08379(11) 0.0587(13) Uani 1 1 d . . .
H75 H 0.5835 0.8552 0.0576 0.070 Uiso 1 1 calc R . .
C76 C 0.5434(4) 0.9275(3) 0.10547(12) 0.0722(15) Uani 1 1 d . . .
H76 H 0.4929 0.9661 0.0962 0.087 Uiso 1 1 calc R . .
C77 C 0.5832(4) 0.9215(3) 0.14342(12) 0.0703(14) Uani 1 1 d . . .
H77 H 0.5652 0.9566 0.1634 0.084 Uiso 1 1 calc R . .
C78 C 0.6553(4) 0.8532(3) 0.14628(12) 0.0609(13) Uani 1 1 d . . .
H78 H 0.6912 0.8349 0.1684 0.073 Uiso 1 1 calc R . .
C1S C 0.9898(9) 0.8428(5) 0.1090(3) 0.207(5) Uani 0.775(9) 1 d PD A 1
H1S1 H 1.0388 0.7958 0.1071 0.248 Uiso 0.775(9) 1 calc PR A 1
H1S2 H 0.9188 0.8288 0.0967 0.248 Uiso 0.775(9) 1 calc PR A 1
Cl1 Cl 1.0467(4) 0.9159(3) 0.08508(6) 0.1396(18) Uani 0.775(9) 1 d PD A 1
Cl2 Cl 0.9633(4) 0.8614(4) 0.15797(11) 0.160(2) Uani 0.775(9) 1 d PD A 1
C2S C 0.9898(9) 0.8428(5) 0.1090(3) 0.207(5) Uani 0.22 1 d PD A 2
H2S1 H 0.9241 0.8106 0.1023 0.248 Uiso 0.225(9) 1 calc PR A 2
H2S2 H 1.0498 0.8248 0.0920 0.248 Uiso 0.225(9) 1 calc PR A 2
Cl12 Cl 0.961(3) 0.9316(13) 0.0953(7) 0.289(11) Uani 0.225(9) 1 d PD A 2
Cl22 Cl 1.0250(18) 0.8126(9) 0.1494(3) 0.181(6) Uani 0.225(9) 1 d PD A 2
O1W O 0.6450(3) 0.5275(2) 0.12672(10) 0.0809(12) Uani 1 1 d . . .
H1W H 0.608(5) 0.494(3) 0.1340(14) 0.097 Uiso 1 1 d . . .
H2W H 0.629(4) 0.532(3) 0.0981(12) 0.097 Uiso 1 1 d . . .

loop_
_atom_site_aniso_label
_atom_site_aniso_U_11
_atom_site_aniso_U_22
_atom_site_aniso_U_33
_atom_site_aniso_U_23
_atom_site_aniso_U_13
_atom_site_aniso_U_12
Fe1 0.0530(4) 0.0606(4) 0.0537(3) 0.0067(3) 0.0013(3) 0.0073(4)
Fe2 0.0438(4) 0.0513(4) 0.0592(4) 0.0038(3) 0.0004(3) 0.0014(4)
Fe3 0.0688(5) 0.0652(5) 0.0607(4) -0.0035(4) -0.0137(3) 0.0000(4)
N1 0.046(2) 0.052(3) 0.058(2) 0.006(2) 0.0009(19) 0.003(2)
N2 0.045(3) 0.053(3) 0.055(2) 0.0090(19) 0.0014(17) 0.001(2)
N3 0.042(3) 0.053(3) 0.0553(19) 0.0039(17) -0.0028(19) 0.004(2)
N4 0.062(3) 0.053(3) 0.058(2) 0.004(2) -0.007(2) -0.001(2)
N5 0.052(3) 0.063(3) 0.053(2) 0.0025(19) -0.003(2) -0.007(2)
N6 0.058(3) 0.049(2) 0.044(2) -0.0013(17) 0.0019(18) 0.001(2)
C1 0.046(3) 0.072(4) 0.057(3) 0.014(3) 0.006(2) 0.004(3)
C2 0.059(4) 0.110(5) 0.085(4) 0.029(3) 0.020(3) 0.030(4)
C3 0.047(4) 0.137(6) 0.110(5) 0.069(5) -0.006(3) 0.020(4)
C4 0.073(5) 0.108(5) 0.088(4) 0.029(4) -0.020(4) -0.021(4)
C5 0.053(3) 0.072(3) 0.075(3) 0.021(3) -0.004(3) -0.017(3)
C6 0.045(3) 0.061(3) 0.055(3) 0.007(2) 0.013(3) 0.005(3)
C7 0.044(3) 0.047(3) 0.049(2) 0.001(2) 0.000(2) 0.001(2)
C8 0.044(3) 0.038(3) 0.059(3) 0.008(2) -0.002(2) -0.002(3)
C9 0.056(4) 0.061(3) 0.061(3) 0.007(2) 0.003(3) 0.003(3)
C10 0.061(4) 0.085(4) 0.075(3) -0.005(3) 0.015(3) -0.002(3)
C11 0.044(4) 0.078(4) 0.100(4) 0.015(3) 0.015(3) -0.007(3)
C12 0.058(4) 0.063(4) 0.094(4) 0.004(3) -0.011(3) -0.015(3)
C13 0.061(4) 0.058(3) 0.072(3) 0.004(3) -0.004(3) -0.003(3)
C14 0.045(3) 0.042(3) 0.058(3) 0.003(2) 0.005(2) 0.005(3)
C15 0.051(3) 0.036(3) 0.057(3) 0.010(2) 0.000(2) 0.004(2)
C16 0.064(4) 0.057(3) 0.066(3) -0.006(3) -0.004(3) 0.005(3)
C17 0.097(5) 0.085(4) 0.069(4) -0.009(3) -0.001(3) -0.005(4)
C18 0.092(5) 0.130(6) 0.070(4) -0.002(4) -0.014(4) -0.015(5)
C19 0.063(4) 0.122(5) 0.108(4) 0.027(4) -0.020(4) 0.010(4)
C20 0.077(4) 0.079(4) 0.072(3) 0.007(3) -0.004(3) 0.011(4)
C21 0.052(4) 0.050(3) 0.049(3) 0.005(2) 0.001(2) 0.003(3)
C22 0.047(3) 0.055(3) 0.049(2) 0.004(2) 0.003(2) -0.004(3)
C23 0.058(3) 0.047(3) 0.060(3) -0.001(2) 0.011(2) 0.001(3)
C24 0.045(4) 0.062(4) 0.082(3) 0.003(3) 0.010(3) -0.005(3)
C25 0.055(4) 0.059(4) 0.080(3) 0.011(3) 0.009(3) -0.021(3)
C26 0.051(3) 0.050(3) 0.065(3) 0.010(2) -0.005(2) -0.003(3)
C27 0.048(3) 0.056(3) 0.055(3) 0.003(3) -0.002(2) 0.009(3)
C28 0.061(4) 0.055(4) 0.061(3) 0.015(3) 0.008(2) 0.002(3)
C29 0.078(4) 0.081(4) 0.064(3) 0.016(3) 0.007(3) 0.025(4)
C30 0.049(4) 0.110(5) 0.068(3) 0.008(3) -0.005(3) 0.036(4)
C31 0.044(4) 0.087(4) 0.071(3) -0.009(3) -0.007(2) -0.004(3)
C32 0.060(4) 0.045(3) 0.050(3) 0.002(2) -0.003(3) 0.003(3)
C33 0.038(3) 0.048(3) 0.062(3) 0.007(2) 0.006(2) -0.004(3)
C34 0.044(3) 0.047(3) 0.053(3) -0.002(3) 0.005(2) 0.007(3)
C35 0.051(3) 0.067(4) 0.056(3) 0.002(3) 0.003(2) 0.005(3)
C36 0.062(4) 0.075(4) 0.066(3) 0.010(3) 0.005(3) 0.021(3)
C37 0.062(4) 0.103(5) 0.056(3) -0.009(3) -0.014(3) 0.025(4)
C38 0.062(4) 0.075(4) 0.077(3) -0.008(3) -0.010(3) -0.002(3)
C39 0.063(3) 0.049(3) 0.068(3) 0.004(2) -0.010(3) 0.000(3)
C40 0.047(3) 0.046(3) 0.056(3) 0.005(2) 0.000(2) -0.005(3)
C41 0.053(4) 0.058(4) 0.051(3) 0.000(2) 0.008(2) 0.010(3)
C42 0.061(4) 0.056(4) 0.110(4) 0.003(3) 0.025(3) 0.010(3)
C43 0.103(5) 0.063(4) 0.152(5) 0.007(4) 0.046(5) 0.028(5)
C44 0.121(7) 0.109(6) 0.115(5) 0.029(5) 0.034(5) 0.062(6)
C45 0.070(5) 0.137(6) 0.075(3) -0.001(4) -0.002(3) 0.047(5)
C46 0.073(4) 0.076(4) 0.066(3) -0.012(3) 0.003(3) 0.005(4)
C47 0.057(3) 0.056(3) 0.061(3) -0.012(3) -0.007(3) 0.000(3)
C48 0.069(4) 0.058(3) 0.060(3) -0.005(2) -0.007(3) -0.002(3)
C49 0.094(5) 0.057(3) 0.089(4) -0.001(3) -0.024(3) -0.016(3)
C50 0.104(5) 0.087(5) 0.107(5) -0.025(4) -0.052(4) -0.008(4)
C51 0.122(6) 0.098(5) 0.066(4) -0.022(3) -0.032(4) 0.023(4)
C52 0.081(4) 0.093(4) 0.063(3) -0.007(3) -0.001(3) 0.013(3)
C53 0.055(4) 0.058(3) 0.062(3) 0.001(3) 0.005(3) -0.002(3)
C54 0.074(4) 0.074(4) 0.073(3) 0.005(3) -0.018(3) 0.001(3)
C55 0.053(4) 0.076(4) 0.103(4) 0.001(3) -0.013(3) -0.006(3)
C56 0.073(4) 0.078(4) 0.077(4) -0.007(3) 0.005(3) -0.005(3)
C57 0.058(4) 0.059(3) 0.060(3) -0.006(2) 0.001(3) -0.002(3)
C58 0.068(4) 0.056(3) 0.056(3) 0.002(2) 0.005(3) 0.001(3)
C59 0.052(3) 0.053(3) 0.050(2) 0.003(2) 0.000(2) -0.002(3)
C60 0.058(3) 0.046(3) 0.063(3) -0.004(3) 0.008(3) -0.012(3)
C61 0.081(4) 0.053(3) 0.087(4) 0.010(3) 0.014(3) 0.001(3)
C62 0.091(5) 0.068(4) 0.126(5) 0.018(4) 0.022(4) 0.012(4)
C63 0.082(5) 0.055(4) 0.158(6) -0.025(4) 0.022(5) 0.002(3)
C64 0.137(6) 0.084(5) 0.091(4) -0.028(4) 0.022(4) 0.012(5)
C65 0.102(5) 0.073(4) 0.077(4) -0.012(3) 0.017(3) 0.002(4)
C66 0.049(3) 0.048(3) 0.043(2) 0.004(2) 0.001(2) 0.004(3)
C67 0.052(3) 0.040(3) 0.047(3) 0.003(2) 0.003(2) -0.001(3)
C68 0.052(4) 0.067(3) 0.060(3) 0.010(2) -0.003(3) -0.004(3)
C69 0.066(5) 0.078(4) 0.092(4) 0.007(3) -0.006(3) 0.000(3)
C70 0.048(4) 0.082(4) 0.111(4) -0.004(4) 0.019(3) -0.014(3)
C71 0.087(5) 0.059(4) 0.065(3) -0.003(3) 0.016(3) -0.020(3)
C72 0.055(4) 0.054(3) 0.065(3) 0.004(3) -0.002(3) 0.001(3)
C73 0.040(3) 0.054(3) 0.053(3) 0.005(2) -0.001(2) -0.002(3)
C74 0.049(3) 0.053(3) 0.048(3) -0.005(3) 0.008(2) 0.007(3)
C75 0.075(4) 0.053(3) 0.049(3) 0.009(2) 0.003(3) 0.000(3)
C76 0.097(4) 0.056(3) 0.064(3) 0.000(3) 0.011(3) 0.027(3)
C77 0.100(4) 0.049(3) 0.062(3) -0.011(3) 0.007(3) -0.001(3)
C78 0.070(4) 0.057(3) 0.056(3) -0.008(3) 0.003(2) -0.003(3)
C1S 0.185(10) 0.135(9) 0.300(13) -0.120(9) 0.056(11) -0.071(9)
Cl1 0.162(3) 0.180(3) 0.0766(16) -0.0252(16) -0.0216(15) -0.005(3)
Cl2 0.130(3) 0.197(5) 0.152(3) 0.056(3) -0.022(2) -0.031(3)
C2S 0.185(10) 0.135(9) 0.300(13) -0.120(9) 0.056(11) -0.071(9)
Cl12 0.26(2) 0.28(2) 0.33(2) -0.108(16) -0.132(17) 0.125(18)
Cl22 0.255(17) 0.171(12) 0.116(7) 0.011(7) 0.024(9) 0.061(12)
O1W 0.097(3) 0.083(3) 0.0631(19) 0.007(2) -0.011(2) -0.022(2)

loop_
_atom_type_symbol
_atom_type_description
_atom_type_scat_dispersion_real
_atom_type_scat_dispersion_imag
_atom_type_scat_source
C C 0.0033 0.0016 'International Tables Vol C Tables 4.2.6.8 and 6.1.1.4'
H H 0.0000 0.0000 'International Tables Vol C Tables 4.2.6.8 and 6.1.1.4'
Fe Fe 0.3463 0.8444 'International Tables Vol C Tables 4.2.6.8 and 6.1.1.4'
N N 0.0061 0.0033 'International Tables Vol C Tables 4.2.6.8 and 6.1.1.4'
Cl Cl 0.1484 0.1585 'International Tables Vol C Tables 4.2.6.8 and 6.1.1.4'
O O 0.0106 0.0060 'International Tables Vol C Tables 4.2.6.8 and 6.1.1.4'

loop_
_geom_angle_atom_site_label_1
_geom_angle_atom_site_label_2
_geom_angle_atom_site_label_3
_geom_angle
C78 Fe1 C74 41.46(15)
C78 Fe1 C3 163.3(3)
C74 Fe1 C3 154.3(2)
C78 Fe1 C2 125.2(2)
C74 Fe1 C2 162.6(2)
C3 Fe1 C2 41.09(18)
C78 Fe1 C4 154.8(3)
C74 Fe1 C4 119.4(2)
C3 Fe1 C4 40.2(2)
C2 Fe1 C4 68.5(2)
C78 Fe1 C75 68.92(17)
C74 Fe1 C75 41.03(15)
C3 Fe1 C75 120.1(2)
C2 Fe1 C75 155.3(2)
C4 Fe1 C75 107.6(2)
C78 Fe1 C1 107.06(18)
C74 Fe1 C1 124.46(19)
C3 Fe1 C1 68.68(18)
C2 Fe1 C1 41.17(16)
C4 Fe1 C1 68.15(19)
C75 Fe1 C1 162.01(19)
C78 Fe1 C76 68.73(19)
C74 Fe1 C76 69.08(18)
C3 Fe1 C76 108.2(2)
C2 Fe1 C76 120.6(2)
C4 Fe1 C76 125.8(2)
C75 Fe1 C76 40.67(15)
C1 Fe1 C76 155.86(19)
C78 Fe1 C5 119.98(19)
C74 Fe1 C5 106.48(19)
C3 Fe1 C5 68.0(2)
C2 Fe1 C5 68.71(19)
C4 Fe1 C5 40.27(17)
C75 Fe1 C5 125.03(18)
C1 Fe1 C5 40.57(15)
C76 Fe1 C5 162.36(19)
C78 Fe1 C77 40.65(16)
C74 Fe1 C77 68.67(19)
C3 Fe1 C77 126.6(3)
C2 Fe1 C77 108.4(2)
C4 Fe1 C77 163.0(2)
C75 Fe1 C77 67.80(17)
C1 Fe1 C77 121.32(19)
C76 Fe1 C77 40.14(15)
C5 Fe1 C77 155.76(19)
C31 Fe2 C30 40.42(17)
C31 Fe2 C26 118.0(2)
C30 Fe2 C26 151.3(2)
C31 Fe2 C22 150.6(2)
C30 Fe2 C22 167.1(2)
C26 Fe2 C22 40.81(15)
C31 Fe2 C27 41.19(15)
C30 Fe2 C27 68.44(18)
C26 Fe2 C27 108.18(18)
C22 Fe2 C27 116.45(18)
C31 Fe2 C23 167.9(2)
C30 Fe2 C23 129.8(2)
C26 Fe2 C23 67.75(17)
C22 Fe2 C23 40.44(15)
C27 Fe2 C23 149.8(2)
C31 Fe2 C25 109.41(19)
C30 Fe2 C25 118.8(2)
C26 Fe2 C25 40.40(16)
C22 Fe2 C25 68.24(17)
C27 Fe2 C25 130.1(2)
C23 Fe2 C25 67.35(17)
C31 Fe2 C29 67.8(2)
C30 Fe2 C29 40.23(17)
C26 Fe2 C29 167.0(2)
C22 Fe2 C29 128.7(2)
C27 Fe2 C29 67.73(19)
C23 Fe2 C29 109.11(19)
C25 Fe2 C29 151.5(2)
C31 Fe2 C28 68.61(18)
C30 Fe2 C28 68.06(19)
C26 Fe2 C28 129.0(2)
C22 Fe2 C28 107.23(19)
C27 Fe2 C28 40.68(15)
C23 Fe2 C28 117.11(19)
C25 Fe2 C28 167.9(2)
C29 Fe2 C28 40.00(16)
C31 Fe2 C24 130.34(19)
C30 Fe2 C24 109.79(19)
C26 Fe2 C24 67.66(18)
C22 Fe2 C24 67.86(17)
C27 Fe2 C24 168.7(2)
C23 Fe2 C24 39.81(15)
C25 Fe2 C24 40.10(16)
C29 Fe2 C24 118.7(2)
C28 Fe2 C24 150.1(2)
C49 Fe3 C52 68.2(2)
C49 Fe3 C57 117.49(18)
C52 Fe3 C57 128.8(2)
C49 Fe3 C51 67.0(2)
C52 Fe3 C51 40.49(19)
C57 Fe3 C51 167.8(3)
C49 Fe3 C48 40.67(18)
C52 Fe3 C48 41.31(16)
C57 Fe3 C48 107.12(18)
C51 Fe3 C48 68.28(18)
C49 Fe3 C53 151.81(19)
C52 Fe3 C53 109.1(2)
C57 Fe3 C53 40.87(15)
C51 Fe3 C53 130.3(2)
C48 Fe3 C53 118.3(2)
C49 Fe3 C54 165.0(2)
C52 Fe3 C54 119.8(2)
C57 Fe3 C54 68.70(17)
C51 Fe3 C54 110.1(2)
C48 Fe3 C54 153.6(2)
C53 Fe3 C54 41.28(16)
C49 Fe3 C56 106.7(2)
C52 Fe3 C56 165.3(2)
C57 Fe3 C56 40.08(16)
C51 Fe3 C56 151.7(3)
C48 Fe3 C56 125.98(19)
C53 Fe3 C56 68.48(19)
C54 Fe3 C56 68.57(19)
C49 Fe3 C55 127.1(2)
C52 Fe3 C55 153.3(2)
C57 Fe3 C55 67.62(19)
C51 Fe3 C55 119.8(2)
C48 Fe3 C55 164.2(2)
C53 Fe3 C55 68.19(19)
C54 Fe3 C55 40.26(16)
C56 Fe3 C55 40.55(17)
C49 Fe3 C50 40.14(17)
C52 Fe3 C50 68.0(2)
C57 Fe3 C50 150.7(2)
C51 Fe3 C50 39.51(19)
C48 Fe3 C50 68.4(2)
C53 Fe3 C50 167.1(2)
C54 Fe3 C50 128.2(2)
C56 Fe3 C50 117.7(3)
C55 Fe3 C50 108.4(2)
C6 N1 C7 116.6(4)
C21 N2 C14 115.7(4)
C32 N3 C33 116.5(4)
C47 N4 C40 115.6(4)
C58 N5 C59 117.7(3)
C73 N6 C66 116.1(3)
C5 C1 C2 107.8(4)
C5 C1 C6 126.3(4)
C2 C1 C6 125.6(5)
C5 C1 Fe1 70.0(2)
C2 C1 Fe1 69.0(3)
C6 C1 Fe1 121.4(3)
C3 C2 C1 107.0(5)
C3 C2 Fe1 69.4(3)
C1 C2 Fe1 69.8(3)
C4 C3 C2 108.3(5)
C4 C3 Fe1 70.0(3)
C2 C3 Fe1 69.5(3)
C3 C4 C5 109.0(5)
C3 C4 Fe1 69.8(3)
C5 C4 Fe1 70.4(3)
C4 C5 C1 108.0(5)
C4 C5 Fe1 69.3(3)
C1 C5 Fe1 69.5(3)
N1 C6 C1 122.6(4)
N1 C7 C8 108.8(3)
N1 C7 C14 108.8(3)
C8 C7 C14 110.2(3)
C9 C8 C13 118.5(4)
C9 C8 C7 120.1(4)
C13 C8 C7 121.2(4)
C10 C9 C8 119.9(4)
C11 C10 C9 121.0(4)
C10 C11 C12 120.0(5)
C11 C12 C13 120.7(5)
C12 C13 C8 119.7(4)
N2 C14 C15 109.3(3)
N2 C14 C7 109.1(3)
C15 C14 C7 110.0(3)
C20 C15 C16 118.5(4)
C20 C15 C14 121.0(4)
C16 C15 C14 120.5(4)
C15 C16 C17 121.5(5)
C18 C17 C16 119.5(5)
C17 C18 C19 120.2(5)
C18 C19 C20 119.3(5)
C15 C20 C19 120.9(5)
N2 C21 C22 122.5(4)
C23 C22 C26 106.9(4)
C23 C22 C21 127.6(4)
C26 C22 C21 125.1(5)
C23 C22 Fe2 70.1(2)
C26 C22 Fe2 69.4(2)
C21 C22 Fe2 120.2(3)
C24 C23 C22 109.2(4)
C24 C23 Fe2 71.0(2)
C22 C23 Fe2 69.4(2)
C23 C24 C25 107.9(4)
C23 C24 Fe2 69.2(2)
C25 C24 Fe2 69.6(2)
C26 C25 C24 107.6(4)
C26 C25 Fe2 68.8(2)
C24 C25 Fe2 70.3(2)
C25 C26 C22 108.5(4)
C25 C26 Fe2 70.8(2)
C22 C26 Fe2 69.8(2)
C28 C27 C31 107.4(5)
C28 C27 C32 126.7(5)
C31 C27 C32 125.9(5)
C28 C27 Fe2 70.2(3)
C31 C27 Fe2 68.8(3)
C32 C27 Fe2 124.6(3)
C29 C28 C27 107.5(5)
C29 C28 Fe2 70.0(3)
C27 C28 Fe2 69.1(3)
C30 C29 C28 108.8(5)
C30 C29 Fe2 68.8(3)
C28 C29 Fe2 70.0(3)
C31 C30 C29 108.5(5)
C31 C30 Fe2 69.8(3)
C29 C30 Fe2 71.0(3)
C30 C31 C27 107.8(5)
C30 C31 Fe2 69.8(3)
C27 C31 Fe2 70.0(2)
N3 C32 C27 124.2(4)
N3 C33 C34 110.3(3)
N3 C33 C40 109.9(3)
C34 C33 C40 111.1(3)
C39 C34 C35 119.7(4)
C39 C34 C33 121.6(4)
C35 C34 C33 118.6(4)
C36 C35 C34 119.0(5)
C37 C36 C35 121.0(5)
C36 C37 C38 120.0(5)
C37 C38 C39 119.7(5)
C34 C39 C38 120.7(4)
N4 C40 C41 111.6(3)
N4 C40 C33 107.4(3)
C41 C40 C33 109.8(3)
C46 C41 C42 117.1(5)
C46 C41 C40 120.8(5)
C42 C41 C40 122.0(5)
C43 C42 C41 121.1(5)
C44 C43 C42 120.8(7)
C43 C44 C45 120.2(7)
C44 C45 C46 119.1(6)
C41 C46 C45 121.6(5)
N4 C47 C48 123.4(4)
C49 C48 C52 106.1(4)
C49 C48 C47 128.5(4)
C52 C48 C47 125.1(5)
C49 C48 Fe3 69.3(3)
C52 C48 Fe3 69.1(3)
C47 C48 Fe3 121.6(3)
C50 C49 C48 109.8(5)
C50 C49 Fe3 71.2(3)
C48 C49 Fe3 70.1(3)
C51 C50 C49 106.9(5)
C51 C50 Fe3 69.2(3)
C49 C50 Fe3 68.6(3)
C50 C51 C52 110.1(5)
C50 C51 Fe3 71.3(3)
C52 C51 Fe3 69.7(3)
C51 C52 C48 107.0(5)
C51 C52 Fe3 69.9(3)
C48 C52 Fe3 69.6(3)
C57 C53 C54 107.0(4)
C57 C53 C58 127.5(4)
C54 C53 C58 125.2(4)
C57 C53 Fe3 69.3(3)
C54 C53 Fe3 69.6(3)
C58 C53 Fe3 121.7(3)
C55 C54 C53 107.2(4)
C55 C54 Fe3 70.1(3)
C53 C54 Fe3 69.1(3)
C54 C55 C56 109.1(5)
C54 C55 Fe3 69.6(3)
C56 C55 Fe3 69.6(3)
C57 C56 C55 107.5(4)
C57 C56 Fe3 69.4(3)
C55 C56 Fe3 69.9(3)
C56 C57 C53 109.3(4)
C56 C57 Fe3 70.5(3)
C53 C57 Fe3 69.8(2)
N5 C58 C53 126.0(4)
N5 C59 C60 110.8(3)
N5 C59 C66 109.5(3)
C60 C59 C66 110.7(3)
C61 C60 C65 117.7(5)
C61 C60 C59 121.6(4)
C65 C60 C59 120.7(5)
C60 C61 C62 122.3(5)
C63 C62 C61 118.9(5)
C64 C63 C62 118.9(6)
C63 C64 C65 122.4(5)
C64 C65 C60 119.8(5)
N6 C66 C67 109.0(3)
N6 C66 C59 109.1(3)
C67 C66 C59 111.7(3)
C68 C67 C72 117.6(4)
C68 C67 C66 121.0(4)
C72 C67 C66 121.4(4)
C67 C68 C69 121.7(4)
C70 C69 C68 119.5(5)
C71 C70 C69 120.6(5)
C70 C71 C72 120.0(5)
C67 C72 C71 120.6(4)
N6 C73 C74 123.9(4)
C75 C74 C78 107.1(4)
C75 C74 C73 128.3(4)
C78 C74 C73 124.4(4)
C75 C74 Fe1 69.9(2)
C78 C74 Fe1 69.3(2)
C73 C74 Fe1 121.8(3)
C76 C75 C74 108.5(4)
C76 C75 Fe1 69.9(2)
C74 C75 Fe1 69.1(2)
C77 C76 C75 107.8(4)
C77 C76 Fe1 70.3(3)
C75 C76 Fe1 69.5(2)
C76 C77 C78 108.9(4)
C76 C77 Fe1 69.6(3)
C78 C77 Fe1 68.7(2)
C77 C78 C74 107.6(4)
C77 C78 Fe1 70.7(3)
C74 C78 Fe1 69.3(2)
Cl1 C1S Cl2 116.3(4)

loop_
_geom_bond_atom_site_label_1
_geom_bond_atom_site_label_2
_geom_bond_distance
Fe1 C78 2.025(4)
Fe1 C74 2.025(4)
Fe1 C3 2.027(5)
Fe1 C2 2.028(5)
Fe1 C4 2.030(5)
Fe1 C75 2.036(4)
Fe1 C1 2.038(4)
Fe1 C76 2.042(4)
Fe1 C5 2.045(4)
Fe1 C77 2.051(4)
Fe2 C31 2.027(4)
Fe2 C30 2.028(4)
Fe2 C26 2.030(4)
Fe2 C22 2.035(4)
Fe2 C27 2.042(4)
Fe2 C23 2.043(4)
Fe2 C25 2.057(4)
Fe2 C29 2.057(4)
Fe2 C28 2.058(4)
Fe2 C24 2.066(4)
Fe3 C49 2.030(5)
Fe3 C52 2.034(5)
Fe3 C57 2.035(4)
Fe3 C51 2.037(5)
Fe3 C48 2.041(5)
Fe3 C53 2.041(5)
Fe3 C54 2.047(5)
Fe3 C56 2.050(5)
Fe3 C55 2.054(5)
Fe3 C50 2.064(5)
N1 C6 1.263(4)
N1 C7 1.472(4)
N2 C21 1.279(4)
N2 C14 1.451(5)
N3 C32 1.267(5)
N3 C33 1.473(5)
N4 C47 1.256(4)
N4 C40 1.462(5)
N5 C58 1.272(5)
N5 C59 1.465(5)
N6 C73 1.276(4)
N6 C66 1.467(5)
C1 C5 1.415(5)
C1 C2 1.430(6)
C1 C6 1.470(5)
C2 C3 1.423(6)
C3 C4 1.395(7)
C4 C5 1.403(6)
C7 C8 1.515(5)
C7 C14 1.559(5)
C8 C9 1.392(5)
C8 C13 1.404(6)
C9 C10 1.380(6)
C10 C11 1.352(6)
C11 C12 1.373(6)
C12 C13 1.374(6)
C14 C15 1.519(5)
C15 C20 1.366(5)
C15 C16 1.371(5)
C16 C17 1.385(6)
C17 C18 1.370(7)
C18 C19 1.372(7)
C19 C20 1.402(6)
C21 C22 1.451(6)
C22 C23 1.410(5)
C22 C26 1.417(5)
C23 C24 1.399(6)
C24 C25 1.414(6)
C25 C26 1.412(6)
C27 C28 1.425(5)
C27 C31 1.431(5)
C27 C32 1.459(6)
C28 C29 1.407(6)
C29 C30 1.405(6)
C30 C31 1.401(6)
C33 C34 1.520(5)
C33 C40 1.556(5)
C34 C39 1.363(5)
C34 C35 1.390(5)
C35 C36 1.380(6)
C36 C37 1.364(6)
C37 C38 1.369(6)
C38 C39 1.384(5)
C40 C41 1.517(5)
C41 C46 1.376(6)
C41 C42 1.379(6)
C42 C43 1.373(7)
C43 C44 1.343(8)
C44 C45 1.365(8)
C45 C46 1.388(7)
C47 C48 1.465(6)
C48 C49 1.415(6)
C48 C52 1.437(5)
C49 C50 1.406(6)
C50 C51 1.386(7)
C51 C52 1.408(7)
C53 C57 1.423(5)
C53 C54 1.441(5)
C53 C58 1.458(6)
C54 C55 1.411(6)
C55 C56 1.422(6)
C56 C57 1.400(6)
C59 C60 1.511(5)
C59 C66 1.537(5)
C60 C61 1.369(6)
C60 C65 1.385(6)
C61 C62 1.393(6)
C62 C63 1.378(6)
C63 C64 1.354(7)
C64 C65 1.377(7)
C66 C67 1.503(5)
C67 C68 1.371(5)
C67 C72 1.389(5)
C68 C69 1.377(6)
C69 C70 1.368(6)
C70 C71 1.346(6)
C71 C72 1.392(6)
C73 C74 1.455(5)
C74 C75 1.424(5)
C74 C78 1.434(5)
C75 C76 1.417(5)
C76 C77 1.405(5)
C77 C78 1.416(5)
C1S Cl1 1.612(9)
C1S Cl2 1.758(10)

loop_
_geom_hbond_atom_site_label_D
_geom_hbond_atom_site_label_H
_geom_hbond_atom_site_label_A
_geom_hbond_distance_DH
_geom_hbond_distance_HA
_geom_hbond_distance_DA
_geom_hbond_angle_DHA
O1W H2W N5 1.02(4) 1.87(4) 2.856(5) 161(4)
O1W H1W N3 0.75(5) 2.27(5) 3.010(5) 174(6)
